data_7014813
loop_
_publ_author_name
'Chmel, Nikola Paul'
'Allan, Laura E. N.'
'Becker, Jan M.'
'Clarkson, Guy J.'
'Turner, Scott S.'
'Scott, Peter'

_publ_section_title
;
 TTF salts of optically pure cobalt pyridine amidates; detection of
 soluble assemblies with stoichiometry corresponding to the solid
 state.
;
_journal_issue 8
_journal_name_full 'Dalton transactions (Cambridge, England : 2003)'
_journal_page_first 1722
_journal_page_last 1731
_journal_paper_doi 10.1039/c0dt01184c
_journal_volume 40
_journal_year 2011
_chemical_absolute_configuration rmad
_chemical_formula_sum 'C40 H54 Co N6 O10 S4'
_chemical_formula_weight 966.06
_chemical_name_systematic
;
?
;
_space_group_IT_number 4
_symmetry_cell_setting monoclinic
_symmetry_space_group_name_Hall 'P 2yb'
_symmetry_space_group_name_H-M 'P 1 21 1'
_atom_sites_solution_hydrogens geom
_atom_sites_solution_primary direct
_atom_sites_solution_secondary difmap
_audit_creation_method SHELXL-97
_cell_angle_alpha 90.00
_cell_angle_beta 113.302(2)
_cell_angle_gamma 90.00
_cell_formula_units_Z 2
_cell_length_a 9.58540(10)
_cell_length_b 25.4527(3)
_cell_length_c 9.74480(10)
_cell_measurement_reflns_used 11656
_cell_measurement_temperature 100(2)
_cell_measurement_theta_max 61.83
_cell_measurement_theta_min 3.46
_cell_volume 2183.56(5)
_computing_cell_refinement 'CrysAlis RED, Oxford Diffraction Ltd'
_computing_data_collection 'CrysAlis CCD, Oxford Diffraction Ltd'
_computing_data_reduction 'CrysAlis RED, Oxford Diffraction Ltd'
_computing_molecular_graphics 'SHELXTL (Sheldrick, 1997)'
_computing_publication_material 'SHELXTL (Sheldrick, 1997)'
_computing_structure_refinement 'SHELXL-97 (Sheldrick, 1997)'
_computing_structure_solution 'SHELXS-97 (Sheldrick, 1990)'
_diffrn_ambient_temperature 100(2)
_diffrn_detector_area_resol_mean 10.2833
_diffrn_measured_fraction_theta_full 0.991
_diffrn_measured_fraction_theta_max 0.991
_diffrn_measurement_device_type 'Oxford Diffraction Gemini R'
_diffrn_measurement_method '\f & \w scans'
_diffrn_radiation_monochromator graphite
_diffrn_radiation_source 'Enhance (Mo) X-ray Source'
_diffrn_radiation_type CuK\a
_diffrn_radiation_wavelength 1.54178
_diffrn_reflns_av_R_equivalents 0.0198
_diffrn_reflns_av_sigmaI/netI 0.0246
_diffrn_reflns_limit_h_max 10
_diffrn_reflns_limit_h_min -10
_diffrn_reflns_limit_k_max 28
_diffrn_reflns_limit_k_min -28
_diffrn_reflns_limit_l_max 9
_diffrn_reflns_limit_l_min -11
_diffrn_reflns_number 13998
_diffrn_reflns_theta_full 61.94
_diffrn_reflns_theta_max 61.94
_diffrn_reflns_theta_min 3.47
_diffrn_standards_decay_% nil
_exptl_absorpt_coefficient_mu 5.403
_exptl_absorpt_correction_T_max 1.00
_exptl_absorpt_correction_T_min 0.54
_exptl_absorpt_correction_type multi-scan
_exptl_absorpt_process_details 'ABSPACK(CrysAlis, Oxford Diffraction)'
_exptl_crystal_colour black
_exptl_crystal_density_diffrn 1.469
_exptl_crystal_density_method 'not measured'
_exptl_crystal_description block
_exptl_crystal_F_000 1014
_exptl_crystal_size_max 0.14
_exptl_crystal_size_mid 0.08
_exptl_crystal_size_min 0.06
_refine_diff_density_max 0.477
_refine_diff_density_min -0.224
_refine_diff_density_rms 0.049
_refine_ls_abs_structure_details 'Flack H D (1983), Acta Cryst. A39, 876-881, 3235 Friedel pairs'
_refine_ls_abs_structure_Flack 0.026(2)
_refine_ls_extinction_method none
_refine_ls_goodness_of_fit_ref 1.093
_refine_ls_hydrogen_treatment constr
_refine_ls_matrix_type full
_refine_ls_number_parameters 560
_refine_ls_number_reflns 6707
_refine_ls_number_restraints 1
_refine_ls_restrained_S_all 1.093
_refine_ls_R_factor_all 0.0319
_refine_ls_R_factor_gt 0.0304
_refine_ls_shift/su_max 0.001
_refine_ls_shift/su_mean 0.000
_refine_ls_structure_factor_coef Fsqd
_refine_ls_weighting_details 'calc w=1/[\s^2^(Fo^2^)+(0.0593P)^2^+0.0000P] where P=(Fo^2^+2Fc^2^)/3'
_refine_ls_weighting_scheme calc
_refine_ls_wR_factor_gt 0.0802
_refine_ls_wR_factor_ref 0.0808
_reflns_number_gt 6425
_reflns_number_total 6707
_reflns_threshold_expression >2sigma(I)
_cod_data_source_file C0DT01184C.TXT
_cod_data_source_block nc16
_cod_original_cell_volume 2183.55(4)
_cod_original_sg_symbol_H-M P2(1)
_cod_database_code 7014813

loop_
_symmetry_equiv_pos_as_xyz
'x, y, z'
'-x, y+1/2, -z'

loop_
_atom_site_label
_atom_site_type_symbol
_atom_site_fract_x
_atom_site_fract_y
_atom_site_fract_z
_atom_site_U_iso_or_equiv
_atom_site_adp_type
_atom_site_occupancy
_atom_site_symmetry_multiplicity
_atom_site_calc_flag
_atom_site_refinement_flags
_atom_site_disorder_assembly
_atom_site_disorder_group
Co1 Co 0.36200(4) 0.754420(16) 0.51177(4) 0.01091(11) Uani 1 1 d . . .
N1 N 0.4713(2) 0.70048(9) 0.6592(3) 0.0147(5) Uani 1 1 d . . .
C1 C 0.7852(4) 0.63195(15) 0.4979(4) 0.0350(8) Uani 1 1 d . . .
H1A H 0.8706 0.6127 0.4909 0.052 Uiso 1 1 calc R . .
H1B H 0.8186 0.6672 0.5376 0.052 Uiso 1 1 calc R . .
H1C H 0.7031 0.6347 0.3985 0.052 Uiso 1 1 calc R . .
O1 O 0.7326(2) 0.60509(9) 0.5933(3) 0.0305(5) Uani 1 1 d . . .
O2 O 0.4516(2) 0.65286(8) 0.8561(2) 0.0204(4) Uani 1 1 d . . .
N2 N 0.2403(2) 0.75419(9) 0.6199(2) 0.0122(4) Uani 1 1 d . . .
C2 C 0.5961(3) 0.62626(12) 0.5949(4) 0.0260(7) Uani 1 1 d . . .
H2A H 0.5525 0.6009 0.6443 0.031 Uiso 1 1 calc R . .
H2B H 0.5218 0.6309 0.4907 0.031 Uiso 1 1 calc R . .
O3 O 0.0057(2) 0.85511(7) 0.4052(2) 0.0154(4) Uani 1 1 d . . .
N3 N 0.2215(2) 0.81178(8) 0.4048(2) 0.0118(5) Uani 1 1 d . . .
C3 C 0.6192(3) 0.67833(12) 0.6750(3) 0.0197(6) Uani 1 1 d . . .
H3A H 0.6605 0.7027 0.6197 0.024 Uiso 1 1 calc R . .
C4 C 0.7398(3) 0.67563(13) 0.8343(3) 0.0259(7) Uani 1 1 d . . .
H4A H 0.7414 0.7089 0.8857 0.039 Uiso 1 1 calc R . .
H4B H 0.8396 0.6695 0.8316 0.039 Uiso 1 1 calc R . .
H4C H 0.7157 0.6468 0.8880 0.039 Uiso 1 1 calc R . .
O4 O 0.2863(3) 0.93053(8) 0.2213(2) 0.0258(5) Uani 1 1 d . . .
C5 C 0.4095(3) 0.68668(10) 0.7544(3) 0.0151(6) Uani 1 1 d . . .
C6 C 0.2709(3) 0.71928(10) 0.7319(3) 0.0137(6) Uani 1 1 d . . .
C7 C 0.1806(3) 0.71697(11) 0.8123(3) 0.0163(6) Uani 1 1 d . . .
H7A H 0.2010 0.6924 0.8912 0.020 Uiso 1 1 calc R . .
C8 C 0.0586(3) 0.75168(11) 0.7745(3) 0.0168(6) Uani 1 1 d . . .
H8A H -0.0040 0.7513 0.8295 0.020 Uiso 1 1 calc R . .
C9 C 0.0276(3) 0.78704(11) 0.6566(3) 0.0161(6) Uani 1 1 d . . .
H9A H -0.0561 0.8105 0.6297 0.019 Uiso 1 1 calc R . .
C10 C 0.1220(3) 0.78686(10) 0.5803(3) 0.0124(5) Uani 1 1 d . . .
C11 C 0.1107(3) 0.82183(10) 0.4519(3) 0.0132(6) Uani 1 1 d . . .
C12 C 0.2271(3) 0.84413(11) 0.2813(3) 0.0145(6) Uani 1 1 d . . .
H12A H 0.3220 0.8340 0.2684 0.017 Uiso 1 1 calc R . .
C13 C 0.0951(3) 0.83275(12) 0.1332(3) 0.0246(7) Uani 1 1 d . . .
H13A H 0.0960 0.7955 0.1083 0.037 Uiso 1 1 calc R . .
H13B H 0.1054 0.8543 0.0543 0.037 Uiso 1 1 calc R . .
H13C H -0.0009 0.8412 0.1418 0.037 Uiso 1 1 calc R . .
C14 C 0.2417(4) 0.90226(11) 0.3219(3) 0.0224(7) Uani 1 1 d . . .
H14A H 0.1432 0.9158 0.3174 0.027 Uiso 1 1 calc R . .
H14B H 0.3182 0.9070 0.4251 0.027 Uiso 1 1 calc R . .
C15 C 0.3013(4) 0.98478(12) 0.2587(4) 0.0348(8) Uani 1 1 d . . .
H15A H 0.3151 1.0048 0.1790 0.052 Uiso 1 1 calc R . .
H15B H 0.3896 0.9900 0.3527 0.052 Uiso 1 1 calc R . .
H15C H 0.2095 0.9970 0.2701 0.052 Uiso 1 1 calc R . .
N4 N 0.5194(2) 0.80454(9) 0.6299(3) 0.0140(5) Uani 1 1 d . . .
N5 N 0.4728(2) 0.75571(9) 0.3938(2) 0.0124(4) Uani 1 1 d . . .
O5 O 0.4474(2) 0.90076(8) 0.8819(2) 0.0221(5) Uani 1 1 d . . .
O6 O 0.7135(2) 0.85514(8) 0.6095(2) 0.0190(4) Uani 1 1 d . . .
N6 N 0.2444(2) 0.70146(9) 0.3622(3) 0.0129(5) Uani 1 1 d . . .
O7 O 0.2259(2) 0.66809(7) 0.1318(2) 0.0175(4) Uani 1 1 d . . .
O8 O 0.2231(2) 0.58479(8) 0.3895(3) 0.0308(5) Uani 1 1 d . . .
C16 C 0.3425(3) 0.87398(12) 0.9288(3) 0.0245(7) Uani 1 1 d . . .
H16A H 0.3301 0.8938 1.0094 0.037 Uiso 1 1 calc R . .
H16B H 0.3814 0.8388 0.9649 0.037 Uiso 1 1 calc R . .
H16C H 0.2440 0.8709 0.8442 0.037 Uiso 1 1 calc R . .
C17 C 0.4546(3) 0.87913(11) 0.7512(3) 0.0189(6) Uani 1 1 d . . .
H17A H 0.5087 0.9041 0.7115 0.023 Uiso 1 1 calc R . .
H17B H 0.3500 0.8751 0.6748 0.023 Uiso 1 1 calc R . .
C18 C 0.5348(3) 0.82576(11) 0.7756(3) 0.0141(6) Uani 1 1 d . . .
H18A H 0.4784 0.8015 0.8163 0.017 Uiso 1 1 calc R . .
C19 C 0.6974(3) 0.82958(12) 0.8932(3) 0.0202(6) Uani 1 1 d . . .
H19A H 0.7475 0.7954 0.9036 0.030 Uiso 1 1 calc R . .
H19B H 0.6953 0.8399 0.9893 0.030 Uiso 1 1 calc R . .
H19C H 0.7536 0.8559 0.8622 0.030 Uiso 1 1 calc R . .
C20 C 0.6144(3) 0.82068(10) 0.5679(3) 0.0147(6) Uani 1 1 d . . .
C21 C 0.5893(3) 0.78975(10) 0.4279(3) 0.0131(6) Uani 1 1 d . . .
C22 C 0.6682(3) 0.79447(11) 0.3366(3) 0.0164(6) Uani 1 1 d . . .
H22A H 0.7503 0.8185 0.3599 0.020 Uiso 1 1 calc R . .
C23 C 0.6238(3) 0.76302(11) 0.2093(3) 0.0173(6) Uani 1 1 d . . .
H23A H 0.6781 0.7648 0.1464 0.021 Uiso 1 1 calc R . .
C24 C 0.5015(3) 0.72915(11) 0.1736(3) 0.0158(6) Uani 1 1 d . . .
H24A H 0.4700 0.7083 0.0858 0.019 Uiso 1 1 calc R . .
C25 C 0.4257(3) 0.72633(10) 0.2689(3) 0.0132(6) Uani 1 1 d . . .
C26 C 0.2865(3) 0.69483(10) 0.2476(3) 0.0143(6) Uani 1 1 d . . .
C27 C 0.1069(3) 0.67414(11) 0.3570(3) 0.0156(6) Uani 1 1 d . . .
H27A H 0.1067 0.6758 0.4595 0.019 Uiso 1 1 calc R . .
C28 C -0.0373(3) 0.70185(13) 0.2503(4) 0.0250(7) Uani 1 1 d . . .
H28A H -0.0355 0.7387 0.2803 0.038 Uiso 1 1 calc R . .
H28B H -0.1268 0.6844 0.2541 0.038 Uiso 1 1 calc R . .
H28C H -0.0416 0.7002 0.1482 0.038 Uiso 1 1 calc R . .
C29 C 0.0941(3) 0.61627(12) 0.3110(4) 0.0245(7) Uani 1 1 d . . .
H29A H 0.0057 0.6009 0.3248 0.029 Uiso 1 1 calc R . .
H29B H 0.0731 0.6145 0.2031 0.029 Uiso 1 1 calc R . .
C30 C 0.2314(4) 0.56861(14) 0.5316(4) 0.0367(8) Uani 1 1 d . . .
H30A H 0.3176 0.5447 0.5770 0.055 Uiso 1 1 calc R . .
H30B H 0.1372 0.5505 0.5202 0.055 Uiso 1 1 calc R . .
H30C H 0.2450 0.5995 0.5958 0.055 Uiso 1 1 calc R . .
S1 S 0.61810(8) 0.56737(3) 0.07182(8) 0.02035(16) Uani 1 1 d . . .
S2 S 0.57673(8) 0.51715(3) 0.32050(8) 0.02036(16) Uani 1 1 d . . .
S3 S 0.89272(8) 0.45380(3) 0.40373(8) 0.01983(16) Uani 1 1 d . . .
S4 S 0.92060(8) 0.49713(3) 0.13939(8) 0.02185(17) Uani 1 1 d . . .
C31 C 0.4613(3) 0.58569(11) 0.1053(3) 0.0204(6) Uani 1 1 d . . .
H31A H 0.3912 0.6110 0.0446 0.024 Uiso 1 1 calc R . .
C32 C 0.4427(3) 0.56269(12) 0.2206(3) 0.0219(6) Uani 1 1 d . . .
H32A H 0.3593 0.5712 0.2459 0.026 Uiso 1 1 calc R . .
C33 C 0.6857(3) 0.52342(11) 0.2179(3) 0.0179(6) Uani 1 1 d . . .
C34 C 0.8193(3) 0.49479(11) 0.2511(3) 0.0186(6) Uani 1 1 d . . .
C35 C 1.0445(3) 0.43287(12) 0.3658(3) 0.0225(7) Uani 1 1 d . . .
H35A H 1.1159 0.4082 0.4281 0.027 Uiso 1 1 calc R . .
C36 C 1.0573(3) 0.45303(12) 0.2444(3) 0.0236(7) Uani 1 1 d . . .
H36A H 1.1387 0.4434 0.2172 0.028 Uiso 1 1 calc R . .
O9 O 1.1969(3) 0.50103(9) -0.1940(3) 0.0381(6) Uani 1 1 d . . .
O10 O 1.1152(3) 0.49335(12) -0.0126(3) 0.0558(8) Uani 1 1 d . . .
C37 C 1.3581(5) 0.43881(16) -0.2380(5) 0.0476(10) Uani 1 1 d . . .
H37A H 1.3875 0.4017 -0.2311 0.071 Uiso 1 1 calc R . .
H37B H 1.4480 0.4603 -0.1839 0.071 Uiso 1 1 calc R . .
H37C H 1.3137 0.4495 -0.3432 0.071 Uiso 1 1 calc R . .
C38 C 1.2479(4) 0.44605(13) -0.1729(4) 0.0391(9) Uani 1 1 d . . .
H38A H 1.2941 0.4376 -0.0650 0.047 Uiso 1 1 calc R . .
H38B H 1.1603 0.4223 -0.2216 0.047 Uiso 1 1 calc R . .
C39 C 1.1307(4) 0.51973(15) -0.1076(4) 0.0370(8) Uani 1 1 d . . .
C40 C 1.0802(4) 0.57537(14) -0.1425(4) 0.0393(9) Uani 1 1 d . . .
H40A H 1.0993 0.5944 -0.0493 0.059 Uiso 1 1 calc R . .
H40B H 0.9713 0.5762 -0.2057 0.059 Uiso 1 1 calc R . .
H40C H 1.1368 0.5921 -0.1953 0.059 Uiso 1 1 calc R . .

loop_
_atom_site_aniso_label
_atom_site_aniso_U_11
_atom_site_aniso_U_22
_atom_site_aniso_U_33
_atom_site_aniso_U_23
_atom_site_aniso_U_13
_atom_site_aniso_U_12
Co1 0.0103(2) 0.0119(2) 0.0107(2) 0.00018(18) 0.00435(16) -0.00020(17)
N1 0.0125(11) 0.0146(11) 0.0176(12) 0.0012(10) 0.0066(10) 0.0012(9)
C1 0.0313(18) 0.042(2) 0.038(2) -0.0064(17) 0.0211(16) 0.0027(16)
O1 0.0278(12) 0.0327(12) 0.0320(13) -0.0032(10) 0.0129(10) 0.0101(10)
O2 0.0222(10) 0.0198(10) 0.0193(10) 0.0079(9) 0.0084(9) 0.0042(8)
N2 0.0118(10) 0.0111(10) 0.0126(11) -0.0012(10) 0.0035(9) 0.0001(10)
C2 0.0196(15) 0.0277(17) 0.0288(17) -0.0028(14) 0.0074(13) 0.0064(13)
O3 0.0120(9) 0.0150(10) 0.0189(10) 0.0024(8) 0.0057(8) 0.0025(8)
N3 0.0121(11) 0.0132(11) 0.0114(11) -0.0025(9) 0.0060(9) -0.0019(9)
C3 0.0177(15) 0.0243(15) 0.0192(15) 0.0023(12) 0.0095(12) 0.0054(12)
C4 0.0177(15) 0.0305(17) 0.0275(17) -0.0010(14) 0.0067(13) 0.0039(13)
O4 0.0449(13) 0.0169(10) 0.0204(11) -0.0003(8) 0.0177(10) -0.0075(9)
C5 0.0143(14) 0.0153(14) 0.0147(14) -0.0013(11) 0.0048(11) -0.0012(11)
C6 0.0181(14) 0.0112(13) 0.0115(14) -0.0012(11) 0.0054(11) -0.0025(11)
C7 0.0181(14) 0.0167(14) 0.0144(14) 0.0006(11) 0.0067(12) -0.0056(11)
C8 0.0162(13) 0.0196(14) 0.0164(14) -0.0026(12) 0.0084(11) -0.0049(12)
C9 0.0128(13) 0.0181(15) 0.0180(15) -0.0036(12) 0.0068(12) -0.0024(11)
C10 0.0103(13) 0.0122(13) 0.0137(13) -0.0029(11) 0.0036(11) 0.0004(10)
C11 0.0141(13) 0.0111(13) 0.0129(14) -0.0028(11) 0.0039(11) -0.0031(11)
C12 0.0129(14) 0.0175(14) 0.0133(14) 0.0049(11) 0.0054(12) 0.0046(11)
C13 0.0260(16) 0.0293(17) 0.0143(15) 0.0008(13) 0.0035(13) -0.0044(13)
C14 0.0330(17) 0.0186(15) 0.0198(16) -0.0002(12) 0.0148(14) -0.0041(13)
C15 0.056(2) 0.0191(16) 0.0300(18) 0.0016(14) 0.0181(17) -0.0098(15)
N4 0.0144(11) 0.0132(11) 0.0148(12) 0.0001(9) 0.0064(10) 0.0003(9)
N5 0.0141(10) 0.0084(10) 0.0139(11) 0.0022(10) 0.0047(9) 0.0030(10)
O5 0.0233(11) 0.0235(11) 0.0210(11) -0.0054(8) 0.0104(9) -0.0009(9)
O6 0.0173(10) 0.0197(11) 0.0215(11) -0.0050(9) 0.0091(9) -0.0063(8)
N6 0.0115(11) 0.0139(11) 0.0132(12) 0.0035(9) 0.0049(9) 0.0012(9)
O7 0.0203(10) 0.0189(10) 0.0129(10) -0.0055(8) 0.0062(8) -0.0025(8)
O8 0.0334(12) 0.0280(12) 0.0369(13) 0.0054(10) 0.0202(11) 0.0027(10)
C16 0.0269(16) 0.0283(17) 0.0209(16) -0.0025(13) 0.0122(13) 0.0026(13)
C17 0.0207(15) 0.0188(15) 0.0180(15) -0.0045(12) 0.0086(12) 0.0009(12)
C18 0.0145(13) 0.0161(13) 0.0120(14) -0.0009(11) 0.0054(11) -0.0022(11)
C19 0.0167(15) 0.0230(15) 0.0161(15) -0.0019(12) 0.0015(12) -0.0012(12)
C20 0.0146(14) 0.0140(13) 0.0148(14) 0.0014(11) 0.0051(12) 0.0018(11)
C21 0.0085(12) 0.0135(13) 0.0152(13) 0.0016(11) 0.0023(11) 0.0018(10)
C22 0.0114(13) 0.0191(14) 0.0190(15) 0.0023(12) 0.0065(12) 0.0019(11)
C23 0.0173(14) 0.0197(15) 0.0161(14) 0.0043(12) 0.0079(11) 0.0031(12)
C24 0.0164(14) 0.0179(14) 0.0133(14) 0.0022(12) 0.0061(11) 0.0047(11)
C25 0.0142(13) 0.0118(13) 0.0129(14) 0.0015(11) 0.0046(11) 0.0020(11)
C26 0.0146(13) 0.0121(13) 0.0160(15) 0.0030(12) 0.0057(12) 0.0037(11)
C27 0.0132(14) 0.0192(14) 0.0152(14) -0.0026(11) 0.0066(12) -0.0024(11)
C28 0.0146(14) 0.0283(16) 0.0285(17) 0.0017(14) 0.0047(13) 0.0010(13)
C29 0.0221(15) 0.0206(16) 0.0361(19) -0.0012(14) 0.0172(14) -0.0017(13)
C30 0.0377(19) 0.0331(19) 0.039(2) 0.0083(16) 0.0149(16) -0.0005(16)
S1 0.0229(4) 0.0203(4) 0.0198(4) 0.0053(3) 0.0104(3) 0.0051(3)
S2 0.0244(4) 0.0188(3) 0.0211(4) 0.0050(3) 0.0124(3) 0.0048(3)
S3 0.0186(3) 0.0191(4) 0.0217(4) 0.0038(3) 0.0080(3) 0.0028(3)
S4 0.0244(4) 0.0206(4) 0.0247(4) 0.0037(3) 0.0141(3) 0.0038(3)
C31 0.0226(15) 0.0153(15) 0.0230(16) 0.0020(12) 0.0086(13) 0.0031(12)
C32 0.0186(15) 0.0210(15) 0.0251(16) 0.0005(13) 0.0074(12) 0.0019(12)
C33 0.0204(15) 0.0157(14) 0.0184(15) -0.0034(12) 0.0087(12) 0.0003(12)
C34 0.0204(15) 0.0147(14) 0.0218(15) -0.0004(12) 0.0095(13) -0.0013(12)
C35 0.0168(15) 0.0185(15) 0.0291(17) -0.0013(13) 0.0059(13) 0.0030(12)
C36 0.0202(15) 0.0176(15) 0.0354(18) 0.0011(14) 0.0135(14) 0.0032(13)
O9 0.0477(15) 0.0326(13) 0.0382(14) 0.0054(11) 0.0216(12) 0.0104(11)
O10 0.0622(18) 0.0578(18) 0.063(2) 0.0256(16) 0.0419(16) 0.0114(15)
C37 0.051(2) 0.040(2) 0.048(2) -0.0015(19) 0.015(2) 0.0098(19)
C38 0.0359(19) 0.0267(18) 0.047(2) 0.0126(16) 0.0086(17) -0.0019(15)
C39 0.0321(19) 0.041(2) 0.039(2) 0.0003(18) 0.0148(17) -0.0008(16)
C40 0.038(2) 0.0319(19) 0.044(2) -0.0034(17) 0.0110(17) 0.0049(16)

loop_
_atom_type_symbol
_atom_type_description
_atom_type_scat_dispersion_real
_atom_type_scat_dispersion_imag
_atom_type_scat_source
C C 0.0181 0.0091 'International Tables Vol C Tables 4.2.6.8 and 6.1.1.4'
H H 0.0000 0.0000 'International Tables Vol C Tables 4.2.6.8 and 6.1.1.4'
N N 0.0311 0.0180 'International Tables Vol C Tables 4.2.6.8 and 6.1.1.4'
O O 0.0492 0.0322 'International Tables Vol C Tables 4.2.6.8 and 6.1.1.4'
S S 0.3331 0.5567 'International Tables Vol C Tables 4.2.6.8 and 6.1.1.4'
Co Co -2.3653 3.6143 'International Tables Vol C Tables 4.2.6.8 and 6.1.1.4'

loop_
_geom_angle_atom_site_label_1
_geom_angle_atom_site_label_2
_geom_angle_atom_site_label_3
_geom_angle
_geom_angle_site_symmetry_1
_geom_angle_site_symmetry_3
_geom_angle_publ_flag
N5 Co1 N2 176.49(9) . . ?
N5 Co1 N4 81.70(9) . . ?
N2 Co1 N4 100.33(9) . . ?
N5 Co1 N1 101.29(9) . . ?
N2 Co1 N1 81.71(9) . . ?
N4 Co1 N1 87.79(9) . . ?
N5 Co1 N6 81.61(9) . . ?
N2 Co1 N6 96.49(9) . . ?
N4 Co1 N6 163.06(9) . . ?
N1 Co1 N6 92.66(10) . . ?
N5 Co1 N3 95.62(9) . . ?
N2 Co1 N3 81.48(9) . . ?
N4 Co1 N3 91.97(9) . . ?
N1 Co1 N3 162.87(9) . . ?
N6 Co1 N3 92.51(9) . . ?
C5 N1 C3 120.0(2) . . ?
C5 N1 Co1 116.04(18) . . ?
C3 N1 Co1 123.76(18) . . ?
O1 C1 H1A 109.5 . . ?
O1 C1 H1B 109.5 . . ?
H1A C1 H1B 109.5 . . ?
O1 C1 H1C 109.5 . . ?
H1A C1 H1C 109.5 . . ?
H1B C1 H1C 109.5 . . ?
C1 O1 C2 113.4(3) . . ?
C10 N2 C6 122.2(2) . . ?
C10 N2 Co1 119.18(18) . . ?
C6 N2 Co1 118.56(18) . . ?
O1 C2 C3 113.0(2) . . ?
O1 C2 H2A 109.0 . . ?
C3 C2 H2A 109.0 . . ?
O1 C2 H2B 109.0 . . ?
C3 C2 H2B 109.0 . . ?
H2A C2 H2B 107.8 . . ?
C11 N3 C12 117.6(2) . . ?
C11 N3 Co1 115.27(18) . . ?
C12 N3 Co1 127.17(16) . . ?
N1 C3 C2 110.0(2) . . ?
N1 C3 C4 115.6(2) . . ?
C2 C3 C4 112.6(2) . . ?
N1 C3 H3A 106.0 . . ?
C2 C3 H3A 106.0 . . ?
C4 C3 H3A 106.0 . . ?
C3 C4 H4A 109.5 . . ?
C3 C4 H4B 109.5 . . ?
H4A C4 H4B 109.5 . . ?
C3 C4 H4C 109.5 . . ?
H4A C4 H4C 109.5 . . ?
H4B C4 H4C 109.5 . . ?
C14 O4 C15 110.2(2) . . ?
O2 C5 N1 129.8(3) . . ?
O2 C5 C6 118.9(2) . . ?
N1 C5 C6 111.3(2) . . ?
N2 C6 C7 120.3(2) . . ?
N2 C6 C5 112.2(2) . . ?
C7 C6 C5 127.5(2) . . ?
C6 C7 C8 118.2(3) . . ?
C6 C7 H7A 120.9 . . ?
C8 C7 H7A 120.9 . . ?
C7 C8 C9 120.6(2) . . ?
C7 C8 H8A 119.7 . . ?
C9 C8 H8A 119.7 . . ?
C10 C9 C8 118.0(3) . . ?
C10 C9 H9A 121.0 . . ?
C8 C9 H9A 121.0 . . ?
N2 C10 C9 120.7(2) . . ?
N2 C10 C11 112.5(2) . . ?
C9 C10 C11 126.8(2) . . ?
O3 C11 N3 129.5(3) . . ?
O3 C11 C10 119.0(2) . . ?
N3 C11 C10 111.5(2) . . ?
N3 C12 C14 111.1(2) . . ?
N3 C12 C13 112.4(2) . . ?
C14 C12 C13 112.8(2) . . ?
N3 C12 H12A 106.7 . . ?
C14 C12 H12A 106.7 . . ?
C13 C12 H12A 106.7 . . ?
C12 C13 H13A 109.5 . . ?
C12 C13 H13B 109.5 . . ?
H13A C13 H13B 109.5 . . ?
C12 C13 H13C 109.5 . . ?
H13A C13 H13C 109.5 . . ?
H13B C13 H13C 109.5 . . ?
O4 C14 C12 109.7(2) . . ?
O4 C14 H14A 109.7 . . ?
C12 C14 H14A 109.7 . . ?
O4 C14 H14B 109.7 . . ?
C12 C14 H14B 109.7 . . ?
H14A C14 H14B 108.2 . . ?
O4 C15 H15A 109.5 . . ?
O4 C15 H15B 109.5 . . ?
H15A C15 H15B 109.5 . . ?
O4 C15 H15C 109.5 . . ?
H15A C15 H15C 109.5 . . ?
H15B C15 H15C 109.5 . . ?
C20 N4 C18 119.7(2) . . ?
C20 N4 Co1 115.87(19) . . ?
C18 N4 Co1 124.40(17) . . ?
C25 N5 C21 122.0(2) . . ?
C25 N5 Co1 118.87(18) . . ?
C21 N5 Co1 118.85(18) . . ?
C17 O5 C16 113.2(2) . . ?
C26 N6 C27 118.2(2) . . ?
C26 N6 Co1 115.34(17) . . ?
C27 N6 Co1 126.02(18) . . ?
C30 O8 C29 113.0(2) . . ?
O5 C16 H16A 109.5 . . ?
O5 C16 H16B 109.5 . . ?
H16A C16 H16B 109.5 . . ?
O5 C16 H16C 109.5 . . ?
H16A C16 H16C 109.5 . . ?
H16B C16 H16C 109.5 . . ?
O5 C17 C18 114.0(2) . . ?
O5 C17 H17A 108.8 . . ?
C18 C17 H17A 108.8 . . ?
O5 C17 H17B 108.8 . . ?
C18 C17 H17B 108.8 . . ?
H17A C17 H17B 107.7 . . ?
N4 C18 C19 115.5(2) . . ?
N4 C18 C17 108.9(2) . . ?
C19 C18 C17 111.1(2) . . ?
N4 C18 H18A 107.0 . . ?
C19 C18 H18A 107.0 . . ?
C17 C18 H18A 107.0 . . ?
C18 C19 H19A 109.5 . . ?
C18 C19 H19B 109.5 . . ?
H19A C19 H19B 109.5 . . ?
C18 C19 H19C 109.5 . . ?
H19A C19 H19C 109.5 . . ?
H19B C19 H19C 109.5 . . ?
O6 C20 N4 129.7(3) . . ?
O6 C20 C21 119.5(2) . . ?
N4 C20 C21 110.7(2) . . ?
N5 C21 C22 120.6(2) . . ?
N5 C21 C20 112.2(2) . . ?
C22 C21 C20 127.2(2) . . ?
C21 C22 C23 118.1(3) . . ?
C21 C22 H22A 120.9 . . ?
C23 C22 H22A 120.9 . . ?
C24 C23 C22 120.7(3) . . ?
C24 C23 H23A 119.6 . . ?
C22 C23 H23A 119.6 . . ?
C23 C24 C25 118.6(3) . . ?
C23 C24 H24A 120.7 . . ?
C25 C24 H24A 120.7 . . ?
N5 C25 C24 119.9(2) . . ?
N5 C25 C26 112.6(2) . . ?
C24 C25 C26 127.4(2) . . ?
O7 C26 N6 129.5(3) . . ?
O7 C26 C25 119.2(2) . . ?
N6 C26 C25 111.2(2) . . ?
N6 C27 C29 115.5(2) . . ?
N6 C27 C28 111.1(2) . . ?
C29 C27 C28 107.3(2) . . ?
N6 C27 H27A 107.5 . . ?
C29 C27 H27A 107.5 . . ?
C28 C27 H27A 107.5 . . ?
C27 C28 H28A 109.5 . . ?
C27 C28 H28B 109.5 . . ?
H28A C28 H28B 109.5 . . ?
C27 C28 H28C 109.5 . . ?
H28A C28 H28C 109.5 . . ?
H28B C28 H28C 109.5 . . ?
O8 C29 C27 115.8(2) . . ?
O8 C29 H29A 108.3 . . ?
C27 C29 H29A 108.3 . . ?
O8 C29 H29B 108.3 . . ?
C27 C29 H29B 108.3 . . ?
H29A C29 H29B 107.4 . . ?
O8 C30 H30A 109.5 . . ?
O8 C30 H30B 109.5 . . ?
H30A C30 H30B 109.5 . . ?
O8 C30 H30C 109.5 . . ?
H30A C30 H30C 109.5 . . ?
H30B C30 H30C 109.5 . . ?
C33 S1 C31 95.20(14) . . ?
C33 S2 C32 95.65(14) . . ?
C35 S3 C34 95.35(14) . . ?
C36 S4 C34 95.10(14) . . ?
C32 C31 S1 117.1(2) . . ?
C32 C31 H31A 121.4 . . ?
S1 C31 H31A 121.4 . . ?
C31 C32 S2 116.9(2) . . ?
C31 C32 H32A 121.6 . . ?
S2 C32 H32A 121.6 . . ?
C34 C33 S2 122.1(2) . . ?
C34 C33 S1 122.8(2) . . ?
S2 C33 S1 115.15(16) . . ?
C33 C34 S4 122.0(2) . . ?
C33 C34 S3 122.7(2) . . ?
S4 C34 S3 115.25(16) . . ?
C36 C35 S3 116.9(2) . . ?
C36 C35 H35A 121.6 . . ?
S3 C35 H35A 121.6 . . ?
C35 C36 S4 117.4(2) . . ?
C35 C36 H36A 121.3 . . ?
S4 C36 H36A 121.3 . . ?
C39 O9 C38 117.9(3) . . ?
C38 C37 H37A 109.5 . . ?
C38 C37 H37B 109.5 . . ?
H37A C37 H37B 109.5 . . ?
C38 C37 H37C 109.5 . . ?
H37A C37 H37C 109.5 . . ?
H37B C37 H37C 109.5 . . ?
C37 C38 O9 108.7(3) . . ?
C37 C38 H38A 110.0 . . ?
O9 C38 H38A 110.0 . . ?
C37 C38 H38B 110.0 . . ?
O9 C38 H38B 110.0 . . ?
H38A C38 H38B 108.3 . . ?
O10 C39 O9 121.7(4) . . ?
O10 C39 C40 125.4(4) . . ?
O9 C39 C40 113.0(3) . . ?
C39 C40 H40A 109.5 . . ?
C39 C40 H40B 109.5 . . ?
H40A C40 H40B 109.5 . . ?
C39 C40 H40C 109.5 . . ?
H40A C40 H40C 109.5 . . ?
H40B C40 H40C 109.5 . . ?

loop_
_geom_bond_atom_site_label_1
_geom_bond_atom_site_label_2
_geom_bond_distance
_geom_bond_site_symmetry_2
_geom_bond_publ_flag
Co1 N5 1.848(2) . ?
Co1 N2 1.856(2) . ?
Co1 N4 1.963(2) . ?
Co1 N1 1.964(2) . ?
Co1 N6 1.978(2) . ?
Co1 N3 1.980(2) . ?
N1 C5 1.330(3) . ?
N1 C3 1.476(3) . ?
C1 O1 1.398(4) . ?
C1 H1A 0.9800 . ?
C1 H1B 0.9800 . ?
C1 H1C 0.9800 . ?
O1 C2 1.421(3) . ?
O2 C5 1.252(3) . ?
N2 C10 1.334(3) . ?
N2 C6 1.347(3) . ?
C2 C3 1.509(4) . ?
C2 H2A 0.9900 . ?
C2 H2B 0.9900 . ?
O3 C11 1.255(3) . ?
N3 C11 1.338(3) . ?
N3 C12 1.476(3) . ?
C3 C4 1.527(4) . ?
C3 H3A 1.0000 . ?
C4 H4A 0.9800 . ?
C4 H4B 0.9800 . ?
C4 H4C 0.9800 . ?
O4 C14 1.412(4) . ?
O4 C15 1.421(4) . ?
C5 C6 1.507(4) . ?
C6 C7 1.379(4) . ?
C7 C8 1.394(4) . ?
C7 H7A 0.9500 . ?
C8 C9 1.395(4) . ?
C8 H8A 0.9500 . ?
C9 C10 1.380(4) . ?
C9 H9A 0.9500 . ?
C10 C11 1.504(4) . ?
C12 C14 1.524(4) . ?
C12 C13 1.524(4) . ?
C12 H12A 1.0000 . ?
C13 H13A 0.9800 . ?
C13 H13B 0.9800 . ?
C13 H13C 0.9800 . ?
C14 H14A 0.9900 . ?
C14 H14B 0.9900 . ?
C15 H15A 0.9800 . ?
C15 H15B 0.9800 . ?
C15 H15C 0.9800 . ?
N4 C20 1.341(3) . ?
N4 C18 1.471(3) . ?
N5 C25 1.345(3) . ?
N5 C21 1.347(3) . ?
O5 C17 1.414(3) . ?
O5 C16 1.432(4) . ?
O6 C20 1.238(3) . ?
N6 C26 1.340(3) . ?
N6 C27 1.473(3) . ?
O7 C26 1.247(3) . ?
O8 C30 1.417(4) . ?
O8 C29 1.417(4) . ?
C16 H16A 0.9800 . ?
C16 H16B 0.9800 . ?
C16 H16C 0.9800 . ?
C17 C18 1.532(4) . ?
C17 H17A 0.9900 . ?
C17 H17B 0.9900 . ?
C18 C19 1.530(4) . ?
C18 H18A 1.0000 . ?
C19 H19A 0.9800 . ?
C19 H19B 0.9800 . ?
C19 H19C 0.9800 . ?
C20 C21 1.509(4) . ?
C21 C22 1.382(4) . ?
C22 C23 1.394(4) . ?
C22 H22A 0.9500 . ?
C23 C24 1.384(4) . ?
C23 H23A 0.9500 . ?
C24 C25 1.389(4) . ?
C24 H24A 0.9500 . ?
C25 C26 1.499(4) . ?
C27 C29 1.530(4) . ?
C27 C28 1.534(4) . ?
C27 H27A 1.0000 . ?
C28 H28A 0.9800 . ?
C28 H28B 0.9800 . ?
C28 H28C 0.9800 . ?
C29 H29A 0.9900 . ?
C29 H29B 0.9900 . ?
C30 H30A 0.9800 . ?
C30 H30B 0.9800 . ?
C30 H30C 0.9800 . ?
S1 C33 1.723(3) . ?
S1 C31 1.723(3) . ?
S2 C33 1.716(3) . ?
S2 C32 1.718(3) . ?
S3 C35 1.722(3) . ?
S3 C34 1.723(3) . ?
S4 C36 1.721(3) . ?
S4 C34 1.722(3) . ?
C31 C32 1.340(4) . ?
C31 H31A 0.9500 . ?
C32 H32A 0.9500 . ?
C33 C34 1.395(4) . ?
C35 C36 1.339(4) . ?
C35 H35A 0.9500 . ?
C36 H36A 0.9500 . ?
O9 C39 1.327(4) . ?
O9 C38 1.470(4) . ?
O10 C39 1.200(4) . ?
C37 C38 1.443(5) . ?
C37 H37A 0.9800 . ?
C37 H37B 0.9800 . ?
C37 H37C 0.9800 . ?
C38 H38A 0.9900 . ?
C38 H38B 0.9900 . ?
C39 C40 1.492(5) . ?
C40 H40A 0.9800 . ?
C40 H40B 0.9800 . ?
C40 H40C 0.9800 . ?

loop_
_geom_hbond_atom_site_label_D
_geom_hbond_atom_site_label_H
_geom_hbond_atom_site_label_A
_geom_hbond_distance_DH
_geom_hbond_distance_HA
_geom_hbond_distance_DA
_geom_hbond_angle_DHA
_geom_hbond_site_symmetry_A
C35 H35A O6 0.95 2.26 2.985(3) 132.5 2_746
C32 H32A O8 0.95 2.29 3.193(4) 159.4 .
C31 H31A O7 0.95 2.53 3.165(3) 124.3 .
C31 H31A O2 0.95 2.39 2.941(3) 117.0 1_554
C36 H36A O10 0.95 2.51 2.955(4) 108.9 .
